data_4310024
loop_
_publ_author_name
'Louise A. Berben'
'Jeffrey R. Long'

_publ_contact_author
;
        Jeffrey R. Long
        Department of Chemistry
        University of California, Berkeley
        United States of America
;
_publ_contact_author_email jrlong@berkeley.edu
_publ_contact_author_fax '510 643-3832'
_publ_contact_author_phone '510 642-0860'
_publ_section_title
;
Homoleptic Trimethylsilylacetylide Complexes of Chromium(III), Iron(II),
and Cobalt(III): Syntheses, Structures, and Ligand Field Parameters
;
_journal_name_full 'Inorganic Chemistry'
_journal_page_first 8459
_journal_page_last 8468
_journal_paper_doi 10.1021/ic051551z
_journal_volume 44
_journal_year 2005
_chemical_compound_source synthetic
_chemical_formula_structural
;
 [Li3Co(CCSi(CH3)3)5(CCH)](C4H8O)8Li(CF3SO3)
;
_chemical_formula_sum 'C60 H110 Co F3 Li4 O11 S Si5'
_chemical_formula_weight 1323.68
_chemical_name_systematic
; 
 ? 
;
_space_group_IT_number 4
_symmetry_cell_setting monoclinic
_symmetry_space_group_name_Hall 'P 2yb'
_symmetry_space_group_name_H-M 'P 1 21 1'
_atom_sites_solution_hydrogens geom
_atom_sites_solution_primary direct
_atom_sites_solution_secondary difmap
_audit_creation_method SHELXL
_cell_angle_alpha 90.00
_cell_angle_beta 117.047(2)
_cell_angle_gamma 90.00
_cell_formula_units_Z 2
_cell_length_a 13.2891(14)
_cell_length_b 23.511(2)
_cell_length_c 13.6985(14)
_cell_measurement_reflns_used 90
_cell_measurement_temperature 293(2)
_cell_volume 3811.9(7)
_computing_cell_refinement
;
  SMART (Siemens, 1995), SAINT (Siemens, 1995)
;
_computing_data_reduction
;
  SAINT (Siemens, 1995), XPREP (Siemens, 1995)
;
_computing_structure_refinement 'SHELXL-93 (Sheldrick, 1993)'
_computing_structure_solution 'SHELXS-86 (Sheldrick, 1990)'
_diffrn_ambient_temperature 293(2)
_diffrn_measurement_device SMART
_diffrn_measurement_method 'omega scans with profile analysis'
_diffrn_radiation_monochromator graphite
_diffrn_radiation_source 'fine-focus sealed tube'
_diffrn_radiation_type MoK\a
_diffrn_radiation_wavelength 0.71073
_diffrn_reflns_av_R_equivalents 0.0476
_diffrn_reflns_av_sigmaI/netI 0.1039
_diffrn_reflns_limit_h_max 11
_diffrn_reflns_limit_h_min -15
_diffrn_reflns_limit_k_max 27
_diffrn_reflns_limit_k_min -27
_diffrn_reflns_limit_l_max 15
_diffrn_reflns_limit_l_min -15
_diffrn_reflns_number 17030
_diffrn_reflns_theta_max 24.74
_diffrn_reflns_theta_min 1.67
_exptl_absorpt_coefficient_mu 0.387
_exptl_absorpt_correction_type multi-scan
_exptl_crystal_colour yellow
_exptl_crystal_density_diffrn 1.153
_exptl_crystal_density_meas ?
_exptl_crystal_description block
_exptl_crystal_F_000 1420
_exptl_crystal_size_max 0.38
_exptl_crystal_size_mid 0.38
_exptl_crystal_size_min 0.15
_refine_diff_density_max 0.406
_refine_diff_density_min -0.684
_refine_diff_density_rms 0.059
_refine_ls_abs_structure_details 'Flack H D (1983), Acta Cryst. A39, 876-881'
_refine_ls_abs_structure_Flack 0.000(15)
_refine_ls_extinction_method none
_refine_ls_goodness_of_fit_all 1.026
_refine_ls_goodness_of_fit_obs 1.057
_refine_ls_matrix_type full
_refine_ls_number_parameters 765
_refine_ls_number_reflns 11942
_refine_ls_number_restraints 1
_refine_ls_restrained_S_all 1.026
_refine_ls_restrained_S_obs 1.057
_refine_ls_R_factor_all 0.0793
_refine_ls_R_factor_obs 0.0537
_refine_ls_shift/esd_max -0.028
_refine_ls_shift/esd_mean 0.001
_refine_ls_structure_factor_coef Fsqd
_refine_ls_weighting_details 'w=1/[\s^2^(Fo^2^)+(0.0397P)^2^+0.3474P] where P=(Fo^2^+2Fc^2^)/3'
_refine_ls_weighting_scheme calc
_refine_ls_wR_factor_all 0.1279
_refine_ls_wR_factor_obs 0.1155
_reflns_number_observed 9313
_reflns_number_total 11942
_reflns_observed_criterion >2sigma(I)
_cod_data_source_file ic051551zsi20050910_072839.cif
_cod_data_source_block lab53a
_cod_depositor_comments
;
The following automatic conversions were performed:

'_refine_ls_weighting_scheme' value 'calc
w=1/[\s^2^(Fo^2^)+(0.0397P)^2^+0.3474P] where P=(Fo^2^+2Fc^2^)/3' was
changed to 'calc'. New tag '_refine_ls_weighting_details' was
created. The value of the new tag was set to
'w=1/[\s^2^(Fo^2^)+(0.0397P)^2^+0.3474P] where P=(Fo^2^+2Fc^2^)/3'.

Automatic conversion script
Id: cif_fix_values 3143 2015-03-26 13:38:13Z robertas 
;
_cod_original_cell_volume 3811.8(7)
_cod_database_code 4310024

loop_
_symmetry_equiv_pos_as_xyz
'x, y, z'
'-x, y+1/2, -z'

loop_
_atom_site_aniso_label
_atom_site_aniso_U_11
_atom_site_aniso_U_22
_atom_site_aniso_U_33
_atom_site_aniso_U_23
_atom_site_aniso_U_13
_atom_site_aniso_U_12
Co1 0.0199(3) 0.0199(3) 0.0221(3) -0.0018(3) 0.0102(2) -0.0004(3)
C1 0.024(3) 0.017(2) 0.027(3) -0.007(2) 0.012(2) 0.005(2)
C2 0.029(3) 0.028(3) 0.034(3) -0.008(2) 0.013(2) -0.002(2)
C3 0.024(3) 0.020(2) 0.020(2) -0.001(2) 0.010(2) 0.009(2)
C4 0.023(3) 0.023(2) 0.031(3) -0.002(2) 0.012(2) 0.002(2)
C5 0.021(3) 0.021(2) 0.027(3) -0.004(2) 0.015(2) -0.004(2)
C6 0.036(3) 0.025(3) 0.034(3) -0.006(2) 0.025(2) -0.002(2)
C7 0.026(3) 0.024(3) 0.024(3) -0.005(2) 0.010(2) -0.005(2)
C8 0.032(3) 0.024(3) 0.030(3) -0.004(2) 0.009(2) -0.003(2)
C9 0.026(3) 0.018(2) 0.028(3) -0.004(2) 0.012(2) -0.002(2)
C10 0.033(3) 0.029(3) 0.030(3) -0.002(2) 0.014(2) -0.004(2)
C11 0.016(2) 0.021(2) 0.021(2) 0.001(2) 0.006(2) -0.002(2)
C12 0.022(3) 0.030(3) 0.029(3) -0.003(2) 0.009(2) -0.002(2)
Si1 0.0309(9) 0.0491(10) 0.0510(9) -0.0146(8) 0.0195(8) -0.0156(7)
Si2 0.0232(8) 0.0380(8) 0.0442(9) -0.0027(7) 0.0175(7) -0.0059(7)
Si3 0.0421(9) 0.0292(8) 0.0328(8) 0.0076(6) 0.0203(7) 0.0095(7)
Si4 0.0596(11) 0.0350(8) 0.0368(8) 0.0053(7) 0.0194(8) -0.0074(8)
Si5 0.0477(10) 0.0395(8) 0.0382(8) -0.0094(7) 0.0290(8) -0.0034(7)
C13 0.063(4) 0.061(4) 0.062(4) -0.016(3) 0.039(4) -0.029(3)
C14 0.083(5) 0.090(5) 0.055(4) -0.025(4) 0.029(4) -0.061(5)
C15 0.042(4) 0.084(5) 0.148(8) -0.007(5) 0.054(5) -0.003(4)
C16 0.041(4) 0.047(4) 0.097(5) 0.003(4) 0.028(4) -0.011(3)
C17 0.056(4) 0.101(5) 0.071(4) -0.025(4) 0.050(4) -0.032(4)
C18 0.028(3) 0.072(4) 0.054(4) 0.005(3) 0.006(3) -0.007(3)
C19 0.066(4) 0.034(3) 0.052(4) 0.018(3) 0.035(3) 0.014(3)
C20 0.042(4) 0.062(4) 0.034(3) 0.009(3) 0.007(3) 0.013(3)
C21 0.071(5) 0.058(4) 0.050(4) 0.015(3) 0.039(3) 0.021(3)
C22 0.093(6) 0.050(4) 0.085(5) 0.031(4) 0.040(5) 0.017(4)
C23 0.083(6) 0.068(5) 0.100(6) 0.021(4) 0.056(5) -0.020(4)
C24 0.161(8) 0.073(5) 0.037(4) 0.004(4) 0.044(5) -0.036(5)
C25 0.056(4) 0.085(5) 0.070(4) -0.015(4) 0.046(4) 0.010(4)
C26 0.140(7) 0.054(4) 0.083(5) -0.009(4) 0.083(5) -0.020(5)
C27 0.061(4) 0.082(5) 0.050(4) -0.040(3) 0.029(3) -0.015(4)
O1 0.033(2) 0.031(2) 0.051(2) -0.001(2) 0.020(2) 0.008(2)
C31 0.048(4) 0.036(3) 0.058(4) 0.003(3) 0.029(3) 0.002(3)
C32 0.029(3) 0.062(4) 0.079(4) -0.021(4) 0.023(3) 0.001(3)
C33 0.045(4) 0.061(5) 0.120(6) 0.006(4) 0.034(4) 0.020(4)
C34 0.054(4) 0.036(3) 0.069(4) 0.004(3) 0.031(3) 0.022(3)
O2 0.044(2) 0.032(2) 0.052(2) -0.004(2) 0.026(2) -0.001(2)
C35 0.056(4) 0.034(3) 0.078(5) -0.019(3) 0.038(4) -0.014(3)
C36 0.057(4) 0.050(4) 0.071(5) -0.016(3) 0.018(4) -0.017(3)
C37 0.079(6) 0.087(5) 0.103(6) -0.048(5) 0.062(5) -0.032(4)
C38 0.070(5) 0.051(4) 0.106(6) -0.032(4) 0.051(5) -0.002(4)
O3 0.034(2) 0.056(2) 0.034(2) -0.009(2) 0.001(2) 0.016(2)
C39 0.055(4) 0.061(4) 0.043(4) -0.004(3) -0.004(3) 0.024(4)
C40 0.083(6) 0.097(6) 0.063(5) -0.030(4) -0.020(4) 0.061(5)
C41 0.079(6) 0.074(5) 0.066(5) -0.017(4) 0.021(4) 0.014(4)
C42 0.051(4) 0.084(5) 0.043(4) -0.018(4) 0.001(3) 0.024(4)
O4 0.039(2) 0.048(2) 0.034(2) -0.013(2) 0.004(2) 0.003(2)
C43 0.036(3) 0.055(3) 0.038(3) 0.009(3) -0.002(2) 0.003(3)
C44 0.046(4) 0.151(8) 0.048(4) -0.045(5) 0.012(4) -0.002(5)
C45 0.122(8) 0.099(6) 0.053(4) -0.028(4) 0.026(5) 0.010(6)
C46 0.058(4) 0.059(4) 0.055(4) -0.015(3) 0.019(3) 0.010(3)
O5 0.045(2) 0.031(2) 0.044(2) -0.011(2) 0.019(2) -0.001(2)
C47 0.069(5) 0.047(4) 0.076(5) -0.036(4) 0.006(4) 0.013(3)
C48 0.047(4) 0.050(4) 0.049(4) -0.011(3) 0.014(3) 0.010(3)
C49 0.060(4) 0.043(4) 0.052(4) 0.004(3) 0.005(3) 0.003(3)
C50 0.088(5) 0.027(3) 0.038(4) -0.003(3) 0.024(4) -0.003(3)
O6 0.046(2) 0.049(2) 0.038(2) -0.002(2) 0.029(2) 0.005(2)
C51 0.050(4) 0.100(5) 0.039(3) -0.023(4) 0.028(3) -0.001(4)
C52 0.075(6) 0.107(6) 0.082(6) -0.002(5) 0.045(5) 0.028(5)
C53 0.040(4) 0.117(7) 0.073(5) 0.027(5) 0.018(4) -0.010(4)
C54 0.074(5) 0.074(5) 0.056(4) -0.025(4) 0.045(4) -0.039(4)
O7 0.062(4) 0.107(4) 0.108(4) -0.050(4) 0.020(3) 0.017(3)
C55 0.073(6) 0.097(7) 0.151(9) -0.043(6) 0.047(6) -0.006(5)
C56 0.084(7) 0.108(8) 0.136(9) 0.027(7) -0.014(7) -0.012(6)
C57 0.087(7) 0.117(8) 0.087(6) -0.038(6) 0.010(5) 0.008(6)
C58 0.080(6) 0.073(5) 0.058(4) -0.012(4) 0.020(4) -0.010(4)
O8 0.152(9) 0.348(15) 0.206(10) -0.066(10) 0.133(8) -0.021(9)
C59 0.100(8) 0.135(10) 0.257(15) 0.028(10) 0.118(10) 0.018(7)
C60 0.358(29) 0.109(11) 0.718(52) 0.131(20) 0.454(37) 0.094(15)
C61 0.172(12) 0.357(21) 0.608(32) 0.339(23) 0.190(17) 0.074(13)
C62 0.743(50) 0.449(31) 0.346(22) -0.256(21) 0.178(25) -0.478(37)
S1 0.0330(8) 0.0475(8) 0.0294(7) -0.0084(7) 0.0037(6) 0.0115(7)
O9 0.034(2) 0.057(3) 0.034(2) -0.003(2) 0.012(2) -0.005(2)
O10 0.037(2) 0.093(3) 0.054(3) -0.016(2) -0.004(2) 0.025(2)
O11 0.051(2) 0.038(2) 0.032(2) -0.003(2) 0.008(2) -0.001(2)
C63 0.068(5) 0.042(4) 0.032(3) -0.008(3) 0.017(3) 0.002(3)
F1 0.087(3) 0.047(2) 0.055(2) -0.018(2) 0.021(2) -0.003(2)
F2 0.061(2) 0.070(2) 0.072(2) -0.007(2) 0.034(2) 0.021(2)
F3 0.136(4) 0.064(2) 0.049(2) 0.002(2) 0.050(2) 0.006(2)

loop_
_atom_site_label
_atom_site_type_symbol
_atom_site_fract_x
_atom_site_fract_y
_atom_site_fract_z
_atom_site_U_iso_or_equiv
_atom_site_thermal_displace_type
_atom_site_occupancy
_atom_site_calc_flag
_atom_site_refinement_flags
_atom_site_disorder_group
Co1 Co -1.17152(5) -0.21857(2) -0.37889(5) 0.02040(14) Uani 1 d . .
C1 C -1.3176(4) -0.2531(2) -0.4339(4) 0.0225(10) Uani 1 d . .
C2 C -1.4140(4) -0.2727(2) -0.4727(4) 0.0311(12) Uani 1 d . .
C3 C -1.0295(4) -0.1819(2) -0.3310(3) 0.0211(10) Uani 1 d . .
C4 C -0.9403(4) -0.1545(2) -0.2998(4) 0.0254(11) Uani 1 d . .
C5 C -1.1090(4) -0.2704(2) -0.2576(4) 0.0213(10) Uani 1 d . .
C6 C -1.0657(4) -0.3028(2) -0.1769(4) 0.0282(11) Uani 1 d . .
C7 C -1.2259(4) -0.1672(2) -0.4984(4) 0.0253(11) Uani 1 d . .
C8 C -1.2579(4) -0.1349(2) -0.5765(4) 0.0308(11) Uani 1 d . .
C9 C -1.1308(4) -0.2669(2) -0.4659(4) 0.0242(11) Uani 1 d . .
C10 C -1.0988(4) -0.2968(2) -0.5191(4) 0.0307(11) Uani 1 d . .
C11 C -1.2097(4) -0.1660(2) -0.2935(3) 0.0201(10) Uani 1 d . .
C12 C -1.2254(4) -0.1329(2) -0.2332(4) 0.0275(11) Uani 1 d . .
H12 H -1.2393(50) -0.1060(25) -0.1951(46) 0.066(19) Uiso 1 d . .
Si1 Si -1.55157(13) -0.30526(7) -0.51336(13) 0.0433(4) Uani 1 d . .
Si2 Si -0.80781(12) -0.11952(6) -0.26752(12) 0.0342(4) Uani 1 d . .
Si3 Si -0.99025(13) -0.34546(6) -0.05407(11) 0.0334(3) Uani 1 d . .
Si4 Si -1.26461(15) -0.08498(6) -0.68030(12) 0.0448(4) Uani 1 d . .
Si5 Si -1.04913(13) -0.31694(6) -0.61897(12) 0.0382(4) Uani 1 d . .
C13 C -1.5402(5) -0.3620(3) -0.4154(5) 0.058(2) Uani 1 d . .
H13A H -1.6123(9) -0.3801(12) -0.4392(19) 0.087 Uiso 1 calc R .
H13B H -1.5168(34) -0.3457(4) -0.3441(9) 0.087 Uiso 1 calc R .
H13C H -1.4855(25) -0.3896(9) -0.4121(25) 0.087 Uiso 1 calc R .
C14 C -1.6084(6) -0.3371(3) -0.6519(5) 0.077(2) Uani 1 d . .
H14A H -1.6115(41) -0.3087(6) -0.7034(9) 0.116 Uiso 1 calc R .
H14B H -1.6831(18) -0.3515(20) -0.6728(18) 0.116 Uiso 1 calc R .
H14C H -1.5602(24) -0.3677(14) -0.6512(11) 0.116 Uiso 1 calc R .
C15 C -1.6537(6) -0.2509(3) -0.5129(7) 0.087(3) Uani 1 d . .
H15A H -1.6664(34) -0.2229(13) -0.5683(30) 0.130 Uiso 1 calc R .
H15B H -1.6234(20) -0.2328(16) -0.4424(15) 0.130 Uiso 1 calc R .
H15C H -1.7239(16) -0.2691(5) -0.5277(44) 0.130 Uiso 1 calc R .
C16 C -0.8240(5) -0.0411(2) -0.2686(6) 0.063(2) Uani 1 d . .
H16A H -0.7531(10) -0.0233(2) -0.2524(34) 0.094 Uiso 1 calc R .
H16B H -0.8473(34) -0.0303(3) -0.2144(24) 0.094 Uiso 1 calc R .
H16C H -0.8800(25) -0.0291(3) -0.3397(11) 0.094 Uiso 1 calc R .
C17 C -0.7613(5) -0.1397(3) -0.3725(5) 0.068(2) Uani 1 d . .
H17A H -0.7501(37) -0.1801(4) -0.3707(26) 0.102 Uiso 1 calc R .
H17B H -0.6918(21) -0.1206(16) -0.3570(23) 0.102 Uiso 1 calc R .
H17C H -0.8182(18) -0.1287(17) -0.4439(7) 0.102 Uiso 1 calc R .
C18 C -0.7000(4) -0.1414(3) -0.1287(4) 0.056(2) Uani 1 d . .
H18A H -0.6292(9) -0.1236(13) -0.1126(13) 0.084 Uiso 1 calc R .
H18B H -0.6912(23) -0.1820(3) -0.1264(10) 0.084 Uiso 1 calc R .
H18C H -0.7240(16) -0.1299(14) -0.0753(5) 0.084 Uiso 1 calc R .
C19 C -1.0031(5) -0.4216(2) -0.0914(5) 0.048(2) Uani 1 d . .
H19A H -0.9582(25) -0.4438(3) -0.0274(8) 0.072 Uiso 1 calc R .
H19B H -0.9770(29) -0.4275(3) -0.1455(22) 0.072 Uiso 1 calc R .
H19C H -1.0808(7) -0.4330(4) -0.1207(28) 0.072 Uiso 1 calc R .
C20 C -0.8399(5) -0.3243(3) 0.0128(4) 0.050(2) Uani 1 d . .
H20A H -0.8012(8) -0.3440(12) 0.0813(14) 0.075 Uiso 1 calc R .
H20B H -0.8342(5) -0.2840(4) 0.0257(26) 0.075 Uiso 1 calc R .
H20C H -0.8062(9) -0.3339(14) -0.0339(13) 0.075 Uiso 1 calc R .
C21 C -1.0493(6) -0.3340(3) 0.0445(5) 0.055(2) Uani 1 d . .
H21A H -1.0117(24) -0.3587(12) 0.1066(16) 0.083 Uiso 1 calc R .
H21B H -1.1287(9) -0.3424(16) 0.0092(11) 0.083 Uiso 1 calc R .
H21C H -1.0379(30) -0.2952(5) 0.0686(25) 0.083 Uiso 1 calc R .
C22 C -1.3466(6) -0.0200(3) -0.6808(6) 0.076(2) Uani 1 d . .
H22A H -1.3543(36) 0.0046(10) -0.7398(25) 0.114 Uiso 1 calc R .
H22B H -1.3073(21) -0.0002(11) -0.6124(17) 0.114 Uiso 1 calc R .
H22C H -1.4201(16) -0.0310(3) -0.6906(40) 0.114 Uiso 1 calc R .
C23 C -1.1165(6) -0.0629(3) -0.6467(6) 0.078(2) Uani 1 d . .
H23A H -1.0849(15) -0.0414(17) -0.5798(21) 0.117 Uiso 1 calc R .
H23B H -1.1176(7) -0.0398(17) -0.7051(19) 0.117 Uiso 1 calc R .
H23C H -1.0712(12) -0.0961(3) -0.6381(38) 0.117 Uiso 1 calc R .
C24 C -1.3298(8) -0.1179(3) -0.8169(5) 0.091(3) Uani 1 d . .
H24A H -1.3353(48) -0.0903(8) -0.8707(8) 0.136 Uiso 1 calc R .
H24B H -1.4039(20) -0.1314(22) -0.8331(21) 0.136 Uiso 1 calc R .
H24C H -1.2841(26) -0.1493(16) -0.8182(15) 0.136 Uiso 1 calc R .
C25 C -0.9138(5) -0.3573(3) -0.5509(5) 0.064(2) Uani 1 d . .
H25A H -0.8586(11) -0.3348(7) -0.4927(22) 0.096 Uiso 1 calc R .
H25B H -0.8868(19) -0.3657(15) -0.6036(9) 0.096 Uiso 1 calc R .
H25C H -0.9261(9) -0.3921(8) -0.5215(29) 0.096 Uiso 1 calc R .
C26 C -1.0266(7) -0.2501(3) -0.6797(6) 0.080(2) Uani 1 d . .
H26A H -0.9699(30) -0.2274(10) -0.6231(9) 0.120 Uiso 1 calc R .
H26B H -1.0961(12) -0.2291(10) -0.7135(35) 0.120 Uiso 1 calc R .
H26C H -1.0021(41) -0.2594(3) -0.7338(30) 0.120 Uiso 1 calc R .
C27 C -1.1527(6) -0.3636(3) -0.7290(5) 0.063(2) Uani 1 d . .
H27A H -1.1318(21) -0.3669(15) -0.7873(17) 0.095 Uiso 1 calc R .
H27B H -1.2268(8) -0.3473(10) -0.7569(24) 0.095 Uiso 1 calc R .
H27C H -1.1526(26) -0.4006(6) -0.6994(10) 0.095 Uiso 1 calc R .
Li1 Li -1.0462(7) -0.3363(3) -0.3414(6) 0.033(2) Uiso 1 d . .
Li2 Li -1.4082(8) -0.1962(4) -0.5900(7) 0.039(2) Uiso 1 d . .
Li3 Li -1.0424(7) -0.1119(3) -0.2188(6) 0.031(2) Uiso 1 d . .
Li4 Li -1.1394(7) -0.2185(4) -0.1347(6) 0.036(2) Uiso 1 d . .
O1 O -0.8836(3) -0.34658(14) -0.2768(3) 0.0379(8) Uani 1 d . .
C31 C -0.8199(5) -0.2946(2) -0.2584(5) 0.0458(15) Uani 1 d . .
H31A H -0.8205(5) -0.2735(2) -0.1977(5) 0.055 Uiso 1 calc R .
H31B H -0.8519(5) -0.2708(2) -0.3233(5) 0.055 Uiso 1 calc R .
C32 C -0.7022(5) -0.3119(3) -0.2324(5) 0.057(2) Uani 1 d . .
H32A H -0.6908(5) -0.3105(3) -0.2975(5) 0.069 Uiso 1 calc R .
H32B H -0.6473(5) -0.2873(3) -0.1769(5) 0.069 Uiso 1 calc R .
C33 C -0.6923(6) -0.3700(3) -0.1922(7) 0.076(2) Uani 1 d . .
H33A H -0.6638(6) -0.3703(3) -0.1132(7) 0.091 Uiso 1 calc R .
H33B H -0.6412(6) -0.3918(3) -0.2105(7) 0.091 Uiso 1 calc R .
C34 C -0.8082(5) -0.3945(2) -0.2470(5) 0.052(2) Uani 1 d . .
H34A H -0.8191(5) -0.4159(2) -0.3116(5) 0.062 Uiso 1 calc R .
H34B H -0.8211(5) -0.4195(2) -0.1975(5) 0.062 Uiso 1 calc R .
O2 O -1.1227(3) -0.40739(14) -0.3657(3) 0.0414(9) Uani 1 d . .
C35 C -1.2390(5) -0.4068(2) -0.3827(5) 0.053(2) Uani 1 d . .
H35A H -1.2581(5) -0.3701(2) -0.3633(5) 0.064 Uiso 1 calc R .
H35B H -1.2509(5) -0.4360(2) -0.3388(5) 0.064 Uiso 1 calc R .
C36 C -1.3075(6) -0.4183(3) -0.4998(5) 0.063(2) Uani 1 d . .
H36A H -1.3219(6) -0.3836(3) -0.5424(5) 0.076 Uiso 1 calc R .
H36B H -1.3790(6) -0.4356(3) -0.5139(5) 0.076 Uiso 1 calc R .
C37 C -1.2363(6) -0.4581(3) -0.5256(6) 0.082(2) Uani 1 d . .
H37A H -1.2398(6) -0.4491(3) -0.5961(6) 0.099 Uiso 1 calc R .
H37B H -1.2616(6) -0.4970(3) -0.5276(6) 0.099 Uiso 1 calc R .
C38 C -1.1177(6) -0.4507(3) -0.4351(6) 0.072(2) Uani 1 d . .
H38A H -1.0905(6) -0.4859(3) -0.3946(6) 0.086 Uiso 1 calc R .
H38B H -1.0670(6) -0.4398(3) -0.4652(6) 0.086 Uiso 1 calc R .
O3 O -1.5208(3) -0.1432(2) -0.5905(3) 0.0471(10) Uani 1 d . .
C39 C -1.6158(5) -0.1170(3) -0.6740(5) 0.063(2) Uani 1 d . .
H39A H -1.6748(5) -0.1448(3) -0.7120(5) 0.076 Uiso 1 calc R .
H39B H -1.5961(5) -0.0991(3) -0.7268(5) 0.076 Uiso 1 calc R .
C40 C -1.6552(7) -0.0727(3) -0.6177(6) 0.101(3) Uani 1 d . .
H40A H -1.6865(7) -0.0396(3) -0.6640(6) 0.121 Uiso 1 calc R .
H40B H -1.7115(7) -0.0883(3) -0.5987(6) 0.121 Uiso 1 calc R .
C41 C -1.5502(6) -0.0582(3) -0.5185(6) 0.078(2) Uani 1 d . .
H41A H -1.5074(6) -0.0293(3) -0.5341(6) 0.093 Uiso 1 calc R .
H41B H -1.5665(6) -0.0448(3) -0.4602(6) 0.093 Uiso 1 calc R .
C42 C -1.4895(6) -0.1119(3) -0.4894(5) 0.067(2) Uani 1 d . .
H42A H -1.4087(6) -0.1052(3) -0.4526(5) 0.081 Uiso 1 calc R .
H42B H -1.5099(6) -0.1334(3) -0.4405(5) 0.081 Uiso 1 calc R .
O4 O -1.4669(3) -0.2305(2) -0.7315(3) 0.0451(10) Uani 1 d . .
C43 C -1.5649(4) -0.2229(3) -0.8356(4) 0.0504(14) Uani 1 d . .
H43A H -1.5686(4) -0.1841(3) -0.8610(4) 0.060 Uiso 1 calc R .
H43B H -1.6332(4) -0.2309(3) -0.8291(4) 0.060 Uiso 1 calc R .
C44 C -1.5538(6) -0.2630(4) -0.9133(6) 0.085(3) Uani 1 d . .
H44A H -1.6219(6) -0.2856(4) -0.9501(6) 0.102 Uiso 1 calc R .
H44B H -1.5415(6) -0.2424(4) -0.9683(6) 0.102 Uiso 1 calc R .
C45 C -1.4599(8) -0.2986(4) -0.8512(6) 0.097(3) Uani 1 d . .
H45A H -1.4129(8) -0.3025(4) -0.8881(6) 0.116 Uiso 1 calc R .
H45B H -1.4858(8) -0.3361(4) -0.8434(6) 0.116 Uiso 1 calc R .
C46 C -1.3953(6) -0.2727(3) -0.7437(5) 0.060(2) Uani 1 d . .
H46A H -1.3740(6) -0.3012(3) -0.6865(5) 0.072 Uiso 1 calc R .
H46B H -1.3271(6) -0.2551(3) -0.7390(5) 0.072 Uiso 1 calc R .
O5 O -1.0678(3) -0.03353(14) -0.2598(3) 0.0401(9) Uani 1 d . .
C47 C -1.0632(6) 0.0109(3) -0.1877(6) 0.074(2) Uani 1 d . .
H47A H -1.0000(6) 0.0358(3) -0.1738(6) 0.088 Uiso 1 calc R .
H47B H -1.0529(6) -0.0050(3) -0.1184(6) 0.088 Uiso 1 calc R .
C48 C -1.1698(5) 0.0432(3) -0.2388(5) 0.052(2) Uani 1 d . .
H48A H -1.1553(5) 0.0827(3) -0.2482(5) 0.062 Uiso 1 calc R .
H48B H -1.2089(5) 0.0413(3) -0.1939(5) 0.062 Uiso 1 calc R .
C49 C -1.2382(6) 0.0156(3) -0.3473(5) 0.059(2) Uani 1 d . .
H49A H -1.2744(6) 0.0438(3) -0.4043(5) 0.071 Uiso 1 calc R .
H49B H -1.2956(6) -0.0091(3) -0.3450(5) 0.071 Uiso 1 calc R .
C50 C -1.1520(6) -0.0182(2) -0.3660(4) 0.053(2) Uani 1 d . .
H50A H -1.1863(6) -0.0519(2) -0.4095(4) 0.063 Uiso 1 calc R .
H50B H -1.1197(6) 0.0046(2) -0.4038(4) 0.063 Uiso 1 calc R .
O6 O -1.2559(3) -0.24241(15) -0.0962(3) 0.0409(9) Uani 1 d . .
C51 C -1.2794(5) -0.2134(3) -0.0177(4) 0.060(2) Uani 1 d . .
H51A H -1.2204(5) -0.1859(3) 0.0224(4) 0.072 Uiso 1 calc R .
H51B H -1.2836(5) -0.2402(3) 0.0342(4) 0.072 Uiso 1 calc R .
C52 C -1.3897(7) -0.1841(4) -0.0798(6) 0.084(2) Uani 1 d . .
H52A H -1.4397(7) -0.1922(4) -0.0474(6) 0.101 Uiso 1 calc R .
H52B H -1.3789(7) -0.1433(4) -0.0793(6) 0.101 Uiso 1 calc R .
C53 C -1.4375(6) -0.2063(4) -0.1922(6) 0.079(2) Uani 1 d . .
H53A H -1.4344(6) -0.1778(4) -0.2420(6) 0.095 Uiso 1 calc R .
H53B H -1.5154(6) -0.2179(4) -0.2175(6) 0.095 Uiso 1 calc R .
C54 C -1.3635(6) -0.2568(3) -0.1843(5) 0.062(2) Uani 1 d . .
H54A H -1.3929(6) -0.2913(3) -0.1681(5) 0.074 Uiso 1 calc R .
H54B H -1.3583(6) -0.2620(3) -0.2520(5) 0.074 Uiso 1 calc R .
O7 O -1.3367(4) -0.0378(2) -0.1231(5) 0.099(2) Uani 1 d . .
C55 C -1.3939(7) 0.0487(4) -0.0904(8) 0.108(3) Uani 1 d . .
H55A H -1.3573(7) 0.0800(4) -0.1078(8) 0.129 Uiso 1 calc R .
H55B H -1.4242(7) 0.0622(4) -0.0421(8) 0.129 Uiso 1 calc R .
C56 C -1.4836(8) 0.0226(4) -0.1914(9) 0.133(4) Uani 1 d . .
H56A H -1.5556(8) 0.0235(4) -0.1893(9) 0.160 Uiso 1 calc R .
H56B H -1.4913(8) 0.0433(4) -0.2557(9) 0.160 Uiso 1 calc R .
C57 C -1.4507(8) -0.0335(4) -0.1946(7) 0.108(3) Uani 1 d . .
H57A H -1.4937(8) -0.0594(4) -0.1728(7) 0.130 Uiso 1 calc R .
H57B H -1.4642(8) -0.0433(4) -0.2684(7) 0.130 Uiso 1 calc R .
C58 C -1.3151(7) 0.0006(3) -0.0408(6) 0.075(2) Uani 1 d . .
H58A H -1.2374(7) 0.0136(3) -0.0101(6) 0.090 Uiso 1 calc R .
H58B H -1.3273(7) -0.0167(3) 0.0173(6) 0.090 Uiso 1 calc R .
O8 O -1.5634(9) 0.0429(6) -0.9624(8) 0.216(5) Uani 1 d . .
C59 C -1.6261(10) 0.0853(5) -0.9439(12) 0.150(5) Uani 1 d . .
H59A H -1.5769(10) 0.1169(5) -0.9055(12) 0.179 Uiso 1 calc R .
H59B H -1.6838(10) 0.0993(5) -1.0135(12) 0.179 Uiso 1 calc R .
C60 C -1.6725(19) 0.0663(6) -0.8873(24) 0.315(18) Uani 1 d . .
H60A H -1.7462(19) 0.0840(6) -0.9138(24) 0.378 Uiso 1 calc R .
H60B H -1.6278(19) 0.0786(6) -0.8121(24) 0.378 Uiso 1 calc R .
C61 C -1.6868(11) 0.0085(8) -0.8863(17) 0.374(14) Uani 1.50 d P .
H61A H -1.7647(11) -0.0029(8) -0.9106(17) 0.449 Uiso 1 calc R .
H61B H -1.6373(11) -0.0093(8) -0.8171(17) 0.449 Uiso 1 calc R .
C62 C -1.6462(23) 0.0021(9) -0.9750(15) 0.539(23) Uani 1.50 d P .
H62A H -1.6152(23) -0.0357(9) -0.9705(15) 0.647 Uiso 1 calc R .
H62B H -1.7102(23) 0.0063(9) -1.0469(15) 0.647 Uiso 1 calc R .
S1 S -0.93263(12) -0.14619(6) 0.02555(10) 0.0407(3) Uani 1 d . .
O9 O -0.9506(3) -0.1073(2) -0.0629(3) 0.0430(9) Uani 1 d . .
O10 O -0.8174(3) -0.1629(2) 0.0927(3) 0.0710(13) Uani 1 d . .
O11 O -1.0152(3) -0.19122(15) -0.0046(3) 0.0448(9) Uani 1 d . .
C63 C -0.9650(6) -0.1023(2) 0.1161(4) 0.049(2) Uani 1 d . .
F1 F -0.8988(3) -0.05771(14) 0.1519(3) 0.0673(10) Uani 1 d . .
F2 F -1.0709(3) -0.0832(2) 0.0654(3) 0.0657(10) Uani 1 d . .
F3 F -0.9535(4) -0.13124(15) 0.2036(3) 0.0800(12) Uani 1 d . .

loop_
_atom_type_symbol
_atom_type_description
_atom_type_scat_dispersion_real
_atom_type_scat_dispersion_imag
_atom_type_scat_source
C C 0.0033 0.0016 'International Tables Vol C Tables 4.2.6.8 and 6.1.1.4'
H H 0.0000 0.0000 'International Tables Vol C Tables 4.2.6.8 and 6.1.1.4'
Li Li -0.0003 0.0001 'International Tables Vol C Tables 4.2.6.8 and 6.1.1.4'
O O 0.0106 0.0060 'International Tables Vol C Tables 4.2.6.8 and 6.1.1.4'
Si Si 0.0817 0.0704 'International Tables Vol C Tables 4.2.6.8 and 6.1.1.4'
Co Co 0.3494 0.9721 'International Tables Vol C Tables 4.2.6.8 and 6.1.1.4'
S S 0.1246 0.1234 'International Tables Vol C Tables 4.2.6.8 and 6.1.1.4'
F F 0.0171 0.0103 'International Tables Vol C Tables 4.2.6.8 and 6.1.1.4'

loop_
_geom_angle_atom_site_label_1
_geom_angle_atom_site_label_2
_geom_angle_atom_site_label_3
_geom_angle
_geom_angle_site_symmetry_1
_geom_angle_site_symmetry_3
_geom_angle_publ_flag
C7 Co1 C9 86.8(2) . . ?
C7 Co1 C3 86.4(2) . . ?
C9 Co1 C3 88.1(2) . . ?
C7 Co1 C1 90.6(2) . . ?
C9 Co1 C1 91.5(2) . . ?
C3 Co1 C1 177.0(2) . . ?
C7 Co1 C5 177.1(2) . . ?
C9 Co1 C5 91.6(2) . . ?
C3 Co1 C5 91.0(2) . . ?
C1 Co1 C5 91.9(2) . . ?
C7 Co1 C11 90.8(2) . . ?
C9 Co1 C11 176.8(2) . . ?
C3 Co1 C11 89.6(2) . . ?
C1 Co1 C11 90.6(2) . . ?
C5 Co1 C11 90.7(2) . . ?
C7 Co1 Li1 131.9(2) . . ?
C9 Co1 Li1 45.1(2) . . ?
C3 Co1 Li1 88.5(2) . . ?
C1 Co1 Li1 93.3(2) . . ?
C5 Co1 Li1 46.5(2) . . ?
C11 Co1 Li1 137.1(2) . . ?
C7 Co1 Li4 136.6(2) . . ?
C9 Co1 Li4 136.3(2) . . ?
C3 Co1 Li4 90.0(2) . . ?
C1 Co1 Li4 92.4(2) . . ?
C5 Co1 Li4 44.7(2) . . ?
C11 Co1 Li4 45.9(2) . . ?
Li1 Co1 Li4 91.2(2) . . ?
C7 Co1 Li2 44.2(2) . . ?
C9 Co1 Li2 88.6(2) . . ?
C3 Co1 Li2 130.6(2) . . ?
C1 Co1 Li2 46.4(2) . . ?
C5 Co1 Li2 138.3(2) . . ?
C11 Co1 Li2 91.2(2) . . ?
Li1 Co1 Li2 121.4(2) . . ?
Li4 Co1 Li2 123.9(2) . . ?
C7 Co1 Li3 88.2(2) . . ?
C9 Co1 Li3 132.1(2) . . ?
C3 Co1 Li3 44.1(2) . . ?
C1 Co1 Li3 136.1(2) . . ?
C5 Co1 Li3 91.0(2) . . ?
C11 Co1 Li3 45.5(2) . . ?
Li1 Co1 Li3 119.3(2) . . ?
Li4 Co1 Li3 60.9(2) . . ?
Li2 Co1 Li3 118.8(2) . . ?
C2 C1 Co1 176.5(4) . . ?
C2 C1 Li2 79.5(4) . . ?
Co1 C1 Li2 97.2(3) . . ?
C1 C2 Si1 173.0(4) . . ?
C1 C2 Li2 70.7(4) . . ?
Si1 C2 Li2 115.9(3) . . ?
C4 C3 Co1 175.7(4) . . ?
C4 C3 Li3 75.5(3) . . ?
Co1 C3 Li3 101.0(3) . . ?
C3 C4 Si2 172.7(4) . . ?
C3 C4 Li3 73.5(3) . . ?
Si2 C4 Li3 113.7(3) . . ?
C6 C5 Co1 177.9(4) . . ?
C6 C5 Li4 80.6(3) . . ?
Co1 C5 Li4 98.6(3) . . ?
C6 C5 Li1 84.5(3) . . ?
Co1 C5 Li1 96.2(3) . . ?
Li4 C5 Li1 164.6(4) . . ?
C5 C6 Si3 174.4(4) . . ?
C5 C6 Li4 68.5(3) . . ?
Si3 C6 Li4 110.3(3) . . ?
C5 C6 Li1 65.8(3) . . ?
Si3 C6 Li1 114.8(3) . . ?
Li4 C6 Li1 134.2(3) . . ?
C8 C7 Co1 177.5(4) . . ?
C8 C7 Li2 81.1(4) . . ?
Co1 C7 Li2 100.2(3) . . ?
C7 C8 Si4 164.5(4) . . ?
C7 C8 Li2 68.8(4) . . ?
Si4 C8 Li2 125.8(3) . . ?
C10 C9 Co1 176.5(4) . . ?
C10 C9 Li1 81.2(4) . . ?
Co1 C9 Li1 98.3(3) . . ?
C9 C10 Si5 159.7(4) . . ?
C9 C10 Li1 68.6(3) . . ?
Si5 C10 Li1 128.5(3) . . ?
C12 C11 Co1 175.0(4) . . ?
C12 C11 Li4 79.8(4) . . ?
Co1 C11 Li4 97.2(3) . . ?
C12 C11 Li3 77.2(3) . . ?
Co1 C11 Li3 98.8(3) . . ?
Li4 C11 Li3 88.9(3) . . ?
C11 C12 Li3 73.0(3) . . ?
C11 C12 Li4 70.2(3) . . ?
Li3 C12 Li4 85.4(3) . . ?
C2 Si1 C13 110.0(3) . . ?
C2 Si1 C14 111.7(3) . . ?
C13 Si1 C14 108.2(3) . . ?
C2 Si1 C15 110.0(3) . . ?
C13 Si1 C15 108.1(3) . . ?
C14 Si1 C15 108.8(4) . . ?
C4 Si2 C16 110.7(2) . . ?
C4 Si2 C18 109.7(2) . . ?
C16 Si2 C18 108.4(3) . . ?
C4 Si2 C17 108.9(2) . . ?
C16 Si2 C17 108.9(3) . . ?
C18 Si2 C17 110.3(3) . . ?
C6 Si3 C20 109.1(2) . . ?
C6 Si3 C19 109.6(2) . . ?
C20 Si3 C19 109.9(3) . . ?
C6 Si3 C21 110.8(2) . . ?
C20 Si3 C21 108.6(3) . . ?
C19 Si3 C21 108.9(3) . . ?
C8 Si4 C24 111.0(3) . . ?
C8 Si4 C22 110.6(3) . . ?
C24 Si4 C22 109.6(4) . . ?
C8 Si4 C23 108.3(3) . . ?
C24 Si4 C23 108.8(4) . . ?
C22 Si4 C23 108.5(3) . . ?
C10 Si5 C26 107.5(2) . . ?
C10 Si5 C25 110.6(2) . . ?
C26 Si5 C25 109.7(3) . . ?
C10 Si5 C27 111.8(2) . . ?
C26 Si5 C27 110.1(3) . . ?
C25 Si5 C27 107.1(3) . . ?
O2 Li1 O1 111.4(4) . . ?
O2 Li1 C9 117.4(4) . . ?
O1 Li1 C9 120.2(4) . . ?
O2 Li1 C5 113.1(4) . . ?
O1 Li1 C5 116.0(4) . . ?
C9 Li1 C5 73.8(3) . . ?
O2 Li1 C10 106.1(4) . . ?
O1 Li1 C10 105.1(3) . . ?
C9 Li1 C10 30.3(2) . . ?
C5 Li1 C10 104.0(3) . . ?
O2 Li1 C6 99.7(3) . . ?
O1 Li1 C6 100.3(3) . . ?
C9 Li1 C6 103.4(3) . . ?
C5 Li1 C6 29.7(2) . . ?
C10 Li1 C6 133.6(4) . . ?
O2 Li1 Co1 122.8(4) . . ?
O1 Li1 Co1 125.5(3) . . ?
C9 Li1 Co1 36.5(2) . . ?
C5 Li1 Co1 37.3(2) . . ?
C10 Li1 Co1 66.8(2) . . ?
C6 Li1 Co1 66.9(2) . . ?
O4 Li2 O3 108.0(4) . . ?
O4 Li2 C7 122.0(4) . . ?
O3 Li2 C7 115.8(4) . . ?
O4 Li2 C1 119.3(4) . . ?
O3 Li2 C1 116.4(4) . . ?
C7 Li2 C1 72.0(3) . . ?
O4 Li2 C8 105.9(4) . . ?
O3 Li2 C8 103.1(4) . . ?
C7 Li2 C8 30.1(2) . . ?
C1 Li2 C8 102.1(4) . . ?
O4 Li2 C2 103.7(4) . . ?
O3 Li2 C2 102.8(4) . . ?
C7 Li2 C2 101.8(4) . . ?
C1 Li2 C2 29.8(2) . . ?
C8 Li2 C2 131.9(4) . . ?
O4 Li2 Co1 128.9(4) . . ?
O3 Li2 Co1 123.1(4) . . ?
C7 Li2 Co1 35.6(2) . . ?
C1 Li2 Co1 36.4(2) . . ?
C8 Li2 Co1 65.7(2) . . ?
C2 Li2 Co1 66.2(2) . . ?
O5 Li3 O9 102.1(4) . . ?
O5 Li3 C3 123.2(4) . . ?
O9 Li3 C3 125.3(4) . . ?
O5 Li3 C4 109.7(4) . . ?
O9 Li3 C4 109.9(4) . . ?
C3 Li3 C4 31.0(2) . . ?
O5 Li3 C11 112.8(4) . . ?
O9 Li3 C11 120.7(4) . . ?
C3 Li3 C11 70.6(3) . . ?
C4 Li3 C11 101.6(3) . . ?
O5 Li3 C12 97.9(4) . . ?
O9 Li3 C12 102.2(3) . . ?
C3 Li3 C12 100.3(3) . . ?
C4 Li3 C12 131.3(4) . . ?
C11 Li3 C12 29.7(2) . . ?
O5 Li3 Co1 125.2(3) . . ?
O9 Li3 Co1 131.7(4) . . ?
C3 Li3 Co1 34.9(2) . . ?
C4 Li3 Co1 65.9(2) . . ?
C11 Li3 Co1 35.6(2) . . ?
C12 Li3 Co1 65.3(2) . . ?
O5 Li3 Li4 143.1(4) . . ?
O9 Li3 Li4 78.7(3) . . ?
C3 Li3 Li4 81.3(3) . . ?
C4 Li3 Li4 104.4(3) . . ?
C11 Li3 Li4 44.8(2) . . ?
C12 Li3 Li4 47.3(2) . . ?
Co1 Li3 Li4 58.3(2) . . ?
O11 Li4 O6 107.7(4) . . ?
O11 Li4 C5 120.4(4) . . ?
O6 Li4 C5 118.9(4) . . ?
O11 Li4 C11 120.7(4) . . ?
O6 Li4 C11 112.6(4) . . ?
C5 Li4 C11 73.6(3) . . ?
O11 Li4 C6 103.2(4) . . ?
O6 Li4 C6 107.0(4) . . ?
C5 Li4 C6 30.9(2) . . ?
C11 Li4 C6 104.5(3) . . ?
O11 Li4 C12 103.4(4) . . ?
O6 Li4 C12 99.3(4) . . ?
C5 Li4 C12 103.5(3) . . ?
C11 Li4 C12 30.0(2) . . ?
C6 Li4 C12 134.4(4) . . ?
O11 Li4 Co1 129.0(4) . . ?
O6 Li4 Co1 123.2(4) . . ?
C5 Li4 Co1 36.7(2) . . ?
C11 Li4 Co1 36.9(2) . . ?
C6 Li4 Co1 67.6(2) . . ?
C12 Li4 Co1 66.8(2) . . ?
O11 Li4 Li3 76.0(3) . . ?
O6 Li4 Li3 144.6(4) . . ?
C5 Li4 Li3 85.3(3) . . ?
C11 Li4 Li3 46.2(2) . . ?
C6 Li4 Li3 106.2(3) . . ?
C12 Li4 Li3 47.2(2) . . ?
Co1 Li4 Li3 60.8(2) . . ?
C34 O1 C31 109.7(4) . . ?
C34 O1 Li1 135.6(4) . . ?
C31 O1 Li1 114.6(4) . . ?
O1 C31 C32 106.1(4) . . ?
C33 C32 C31 104.5(5) . . ?
C32 C33 C34 106.0(5) . . ?
O1 C34 C33 105.6(5) . . ?
C38 O2 C35 105.6(4) . . ?
C38 O2 Li1 124.4(4) . . ?
C35 O2 Li1 117.6(4) . . ?
O2 C35 C36 105.1(5) . . ?
C35 C36 C37 103.4(6) . . ?
C36 C37 C38 105.8(5) . . ?
O2 C38 C37 106.5(5) . . ?
C39 O3 C42 108.5(4) . . ?
C39 O3 Li2 133.6(4) . . ?
C42 O3 Li2 115.8(4) . . ?
O3 C39 C40 106.0(5) . . ?
C41 C40 C39 103.0(6) . . ?
C42 C41 C40 103.1(6) . . ?
O3 C42 C41 107.2(5) . . ?
C46 O4 C43 108.6(4) . . ?
C46 O4 Li2 115.0(4) . . ?
C43 O4 Li2 136.2(4) . . ?
O4 C43 C44 107.0(5) . . ?
C45 C44 C43 107.0(5) . . ?
C44 C45 C46 108.2(6) . . ?
O4 C46 C45 106.8(5) . . ?
C47 O5 C50 106.9(4) . . ?
C47 O5 Li3 124.0(4) . . ?
C50 O5 Li3 119.8(4) . . ?
O5 C47 C48 108.7(5) . . ?
C47 C48 C49 105.5(5) . . ?
C48 C49 C50 103.4(5) . . ?
O5 C50 C49 105.3(4) . . ?
C51 O6 C54 105.7(4) . . ?
C51 O6 Li4 123.0(4) . . ?
C54 O6 Li4 117.2(4) . . ?
O6 C51 C52 106.7(5) . . ?
C53 C52 C51 106.3(6) . . ?
C52 C53 C54 104.2(6) . . ?
O6 C54 C53 104.1(5) . . ?
C58 O7 C57 106.7(6) . . ?
C58 C55 C56 102.3(7) . . ?
C57 C56 C55 106.8(8) . . ?
O7 C57 C56 107.7(8) . . ?
O7 C58 C55 106.6(6) . . ?
C59 O8 C62 90.6(14) . . ?
C60 C59 O8 110.8(11) . . ?
C60 C59 C62 74.3(12) . . ?
O8 C59 C62 45.0(10) . . ?
C59 C60 C61 117.6(19) . . ?
C60 C61 C62 89.4(12) . . ?
O8 C62 C61 111.7(13) . . ?
O8 C62 C59 44.4(8) . . ?
C61 C62 C59 78.3(13) . . ?
O10 S1 O11 115.7(3) . . ?
O10 S1 O9 115.5(3) . . ?
O11 S1 O9 114.1(2) . . ?
O10 S1 C63 103.5(3) . . ?
O11 S1 C63 103.2(3) . . ?
O9 S1 C63 102.3(2) . . ?
S1 O9 Li3 132.4(3) . . ?
S1 O11 Li4 137.4(3) . . ?
F1 C63 F3 106.9(5) . . ?
F1 C63 F2 107.2(5) . . ?
F3 C63 F2 107.7(5) . . ?
F1 C63 S1 112.6(4) . . ?
F3 C63 S1 111.2(4) . . ?
F2 C63 S1 111.0(4) . . ?

loop_
_geom_bond_atom_site_label_1
_geom_bond_atom_site_label_2
_geom_bond_distance
_geom_bond_site_symmetry_2
_geom_bond_publ_flag
Co1 C7 1.894(5) . ?
Co1 C9 1.895(5) . ?
Co1 C3 1.900(5) . ?
Co1 C1 1.915(5) . ?
Co1 C5 1.918(5) . ?
Co1 C11 1.921(4) . ?
Co1 Li1 3.149(8) . ?
Co1 Li4 3.174(7) . ?
Co1 Li2 3.203(9) . ?
Co1 Li3 3.258(8) . ?
C1 C2 1.231(6) . ?
C1 Li2 2.338(9) . ?
C2 Si1 1.819(5) . ?
C2 Li2 2.436(9) . ?
C3 C4 1.242(6) . ?
C3 Li3 2.310(9) . ?
C4 Si2 1.806(5) . ?
C4 Li3 2.333(9) . ?
C5 C6 1.247(6) . ?
C5 Li4 2.260(9) . ?
C5 Li1 2.298(9) . ?
C6 Si3 1.820(5) . ?
C6 Li4 2.395(10) . ?
C6 Li1 2.508(9) . ?
C7 C8 1.220(6) . ?
C7 Li2 2.268(10) . ?
C8 Si4 1.814(5) . ?
C8 Li2 2.402(10) . ?
C9 C10 1.221(6) . ?
C9 Li1 2.256(9) . ?
C10 Si5 1.830(5) . ?
C10 Li1 2.394(9) . ?
C11 C12 1.220(6) . ?
C11 Li4 2.298(9) . ?
C11 Li3 2.353(9) . ?
C12 Li3 2.399(9) . ?
C12 Li4 2.404(10) . ?
Si1 C13 1.849(6) . ?
Si1 C14 1.852(6) . ?
Si1 C15 1.867(7) . ?
Si2 C16 1.856(6) . ?
Si2 C18 1.859(5) . ?
Si2 C17 1.866(5) . ?
Si3 C20 1.848(6) . ?
Si3 C19 1.848(5) . ?
Si3 C21 1.864(5) . ?
Si4 C24 1.838(6) . ?
Si4 C22 1.874(7) . ?
Si4 C23 1.880(7) . ?
Si5 C26 1.865(6) . ?
Si5 C25 1.865(6) . ?
Si5 C27 1.867(6) . ?
Li1 O2 1.906(9) . ?
Li1 O1 1.943(9) . ?
Li2 O4 1.908(9) . ?
Li2 O3 1.947(9) . ?
Li3 O5 1.912(9) . ?
Li3 O9 1.922(8) . ?
Li3 Li4 3.258(11) . ?
Li4 O11 1.907(9) . ?
Li4 O6 1.932(8) . ?
O1 C34 1.437(6) . ?
O1 C31 1.442(6) . ?
C31 C32 1.495(7) . ?
C32 C33 1.457(9) . ?
C33 C34 1.488(9) . ?
O2 C38 1.416(7) . ?
O2 C35 1.455(6) . ?
C35 C36 1.464(8) . ?
C36 C37 1.484(9) . ?
C37 C38 1.509(10) . ?
O3 C39 1.402(6) . ?
O3 C42 1.452(6) . ?
C39 C40 1.525(8) . ?
C40 C41 1.479(9) . ?
C41 C42 1.453(9) . ?
O4 C46 1.436(7) . ?
O4 C43 1.440(6) . ?
C43 C44 1.479(8) . ?
C44 C45 1.419(10) . ?
C45 C46 1.459(8) . ?
O5 C47 1.419(6) . ?
O5 C50 1.421(6) . ?
C47 C48 1.473(8) . ?
C48 C49 1.492(8) . ?
C49 C50 1.509(8) . ?
O6 C51 1.423(6) . ?
O6 C54 1.430(7) . ?
C51 C52 1.487(9) . ?
C52 C53 1.469(9) . ?
C53 C54 1.514(9) . ?
O7 C58 1.370(8) . ?
O7 C57 1.384(9) . ?
C55 C58 1.481(11) . ?
C55 C56 1.487(12) . ?
C56 C57 1.399(11) . ?
O8 C59 1.395(13) . ?
O8 C62 1.41(2) . ?
C59 C60 1.27(2) . ?
C59 C62 1.99(2) . ?
C60 C61 1.37(2) . ?
C61 C62 1.54(3) . ?
S1 O10 1.437(4) . ?
S1 O11 1.443(4) . ?
S1 O9 1.448(4) . ?
S1 C63 1.810(6) . ?
C63 F1 1.312(6) . ?
C63 F3 1.326(6) . ?
C63 F2 1.332(7) . ?
